data_7205338
loop_
_publ_author_name
'Yi, Fei-Yan'
'Xu, Hai-Bing'
'Zhou, Tian-Hua'
'Mao, Jiang-Gao'

_publ_section_title
;
 Towards rational design of zinc(ii) and cadmium(ii)
 sulfonate-arsonates with low dimensional aggregations
;
_journal_issue 5
_journal_name_full CrystEngComm
_journal_page_first 1480
_journal_paper_doi 10.1039/c0ce00375a
_journal_volume 13
_journal_year 2011
_chemical_formula_sum 'C36 H34 As2 Cd2 N4 O14 S2'
_chemical_formula_weight 1185.43
_chemical_name_systematic
; 
 ? 
;
_space_group_IT_number 2
_symmetry_cell_setting triclinic
_symmetry_space_group_name_Hall '-P 1'
_symmetry_space_group_name_H-M 'P -1'
_atom_sites_solution_hydrogens geom
_atom_sites_solution_primary direct
_atom_sites_solution_secondary difmap
_audit_creation_method SHELXL-97
_cell_angle_alpha 60.83(3)
_cell_angle_beta 73.29(4)
_cell_angle_gamma 75.08(4)
_cell_formula_units_Z 1
_cell_length_a 8.631(7)
_cell_length_b 11.609(7)
_cell_length_c 11.754(7)
_cell_measurement_reflns_used 2534
_cell_measurement_temperature 293(2)
_cell_measurement_theta_max 27.4680
_cell_measurement_theta_min 3.4252
_cell_volume 975.2(12)
_computing_cell_refinement 'CrystalClear (Rigaku/MSC Inc., 2005)'
_computing_data_collection 'CrystalClear (Rigaku/MSC Inc., 2005)'
_computing_data_reduction 'CrystalClear (Rigaku/MSC Inc., 2005)'
_computing_structure_refinement 'SHELXL-97 (Sheldrick, 1997)'
_computing_structure_solution 'SHELXS-97 (Sheldrick, 1990)'
_diffrn_ambient_temperature 293(2)
_diffrn_detector_area_resol_mean 14.6306
_diffrn_measured_fraction_theta_full 0.929
_diffrn_measured_fraction_theta_max 0.929
_diffrn_measurement_device_type 'Mercury70 (2x2 bin mode)'
_diffrn_measurement_method CCD_Profile_fitting
_diffrn_radiation_monochromator graphite
_diffrn_radiation_source 'fine-focus sealed tube'
_diffrn_radiation_type MoK\a
_diffrn_radiation_wavelength 0.71073
_diffrn_reflns_av_R_equivalents 0.1117
_diffrn_reflns_av_sigmaI/netI 0.1706
_diffrn_reflns_limit_h_max 9
_diffrn_reflns_limit_h_min -11
_diffrn_reflns_limit_k_max 15
_diffrn_reflns_limit_k_min -14
_diffrn_reflns_limit_l_max 15
_diffrn_reflns_limit_l_min -15
_diffrn_reflns_number 7555
_diffrn_reflns_theta_full 27.49
_diffrn_reflns_theta_max 27.49
_diffrn_reflns_theta_min 2.72
_exptl_absorpt_coefficient_mu 2.956
_exptl_absorpt_correction_T_max 1.0000
_exptl_absorpt_correction_T_min 0.1759
_exptl_absorpt_correction_type multi-scan
_exptl_crystal_colour colorless
_exptl_crystal_density_diffrn 2.018
_exptl_crystal_density_method 'not measured'
_exptl_crystal_description prism
_exptl_crystal_F_000 584
_exptl_crystal_size_max 0.3
_exptl_crystal_size_mid 0.15
_exptl_crystal_size_min 0.04
_refine_diff_density_max 3.118
_refine_diff_density_min -2.917
_refine_diff_density_rms 0.231
_refine_ls_extinction_coef 0.0050(10)
_refine_ls_extinction_expression Fc^*^=kFc[1+0.001xFc^2^\l^3^/sin(2\q)]^-1/4^
_refine_ls_extinction_method SHELXL
_refine_ls_goodness_of_fit_ref 0.923
_refine_ls_hydrogen_treatment constr
_refine_ls_matrix_type full
_refine_ls_number_parameters 272
_refine_ls_number_reflns 4159
_refine_ls_number_restraints 0
_refine_ls_restrained_S_all 0.923
_refine_ls_R_factor_all 0.0988
_refine_ls_R_factor_gt 0.0787
_refine_ls_shift/su_max 0.000
_refine_ls_shift/su_mean 0.000
_refine_ls_structure_factor_coef Fsqd
_refine_ls_weighting_details 'calc w=1/[\s^2^(Fo^2^)+(0.0506P)^2^+0.0000P] where P=(Fo^2^+2Fc^2^)/3'
_refine_ls_weighting_scheme calc
_refine_ls_wR_factor_gt 0.1591
_refine_ls_wR_factor_ref 0.1742
_reflns_number_gt 2652
_reflns_number_total 4159
_reflns_threshold_expression >2sigma(I)
_cod_data_source_file C0CE00375A.TXT
_cod_data_source_block 7
_cod_depositor_comments
;
The following automatic conversions were performed:
'_exptl_absorpt_correction_type' value 'Multi-scan' changed to
'multi-scan' according to
'/home/saulius/struct/CIF-dictionaries/cif_core.dic' dictionary named
'cif_core.dic' version 2.4.1 from 2010-06-29.

Automatic conversion script
Id: cif_fix_enum 1555 2011-01-17 13:19:09Z saulius 
;
_cod_original_cell_volume 975.3(11)
_cod_original_sg_symbol_H-M P-1
_cod_database_code 7205338

loop_
_symmetry_equiv_pos_as_xyz
'x, y, z'
'-x, -y, -z'

loop_
_atom_site_label
_atom_site_type_symbol
_atom_site_fract_x
_atom_site_fract_y
_atom_site_fract_z
_atom_site_U_iso_or_equiv
_atom_site_adp_type
_atom_site_occupancy
_atom_site_symmetry_multiplicity
_atom_site_calc_flag
_atom_site_refinement_flags
_atom_site_disorder_assembly
_atom_site_disorder_group
Cd1 Cd 0.66021(7) 0.88367(6) 0.41873(6) 0.0288(2) Uani 1 1 d . . .
As1 As 0.25671(9) 1.00583(8) 0.38063(8) 0.0277(3) Uani 1 1 d . . .
S1 S 0.5668(2) 1.1943(2) 0.2190(2) 0.0322(5) Uani 1 1 d . . .
N1 N 0.8823(8) 0.8067(7) 0.2924(7) 0.0317(16) Uani 1 1 d . . .
N2 N 0.6729(8) 0.6521(7) 0.5055(7) 0.0325(17) Uani 1 1 d . . .
C1 C 0.2568(10) 1.1665(8) 0.2156(9) 0.0316(19) Uani 1 1 d . . .
C2 C 0.3881(10) 1.2415(8) 0.1475(8) 0.032(2) Uani 1 1 d . . .
C3 C 0.3795(12) 1.3542(9) 0.0303(9) 0.044(2) Uani 1 1 d . . .
H3A H 0.4668 1.4028 -0.0145 0.052 Uiso 1 1 calc R . .
C4 C 0.2381(13) 1.3944(10) -0.0202(11) 0.053(3) Uani 1 1 d . . .
H4A H 0.2338 1.4695 -0.1014 0.064 Uiso 1 1 calc R . .
C5 C 0.1041(14) 1.3290(11) 0.0437(12) 0.057(3) Uani 1 1 d . . .
H5A H 0.0087 1.3607 0.0095 0.069 Uiso 1 1 calc R . .
C6 C 0.1162(12) 1.2116(10) 0.1634(10) 0.048(3) Uani 1 1 d . . .
H6A H 0.0282 1.1638 0.2079 0.057 Uiso 1 1 calc R . .
C7 C 0.9887(11) 0.8817(10) 0.1899(9) 0.042(2) Uani 1 1 d . . .
H7A H 0.9778 0.9713 0.1689 0.051 Uiso 1 1 calc R . .
C8 C 1.1139(11) 0.8321(10) 0.1139(9) 0.045(2) Uani 1 1 d . . .
H8A H 1.1851 0.8872 0.0437 0.054 Uiso 1 1 calc R . .
C9 C 1.1304(11) 0.7003(10) 0.1446(9) 0.044(2) Uani 1 1 d . . .
H9A H 1.2127 0.6655 0.0940 0.052 Uiso 1 1 calc R . .
C10 C 1.0225(10) 0.6160(9) 0.2534(8) 0.035(2) Uani 1 1 d . . .
C11 C 1.0337(11) 0.4799(10) 0.2884(10) 0.046(2) Uani 1 1 d . . .
H11A H 1.1150 0.4420 0.2400 0.055 Uiso 1 1 calc R . .
C12 C 0.9263(13) 0.4033(10) 0.3923(10) 0.050(3) Uani 1 1 d . . .
H12A H 0.9330 0.3143 0.4127 0.060 Uiso 1 1 calc R . .
C13 C 0.8047(11) 0.4582(9) 0.4695(9) 0.038(2) Uani 1 1 d . . .
C14 C 0.6904(12) 0.3829(9) 0.5797(10) 0.048(3) Uani 1 1 d . . .
H14A H 0.6956 0.2929 0.6045 0.057 Uiso 1 1 calc R . .
C15 C 0.5754(12) 0.4398(9) 0.6482(9) 0.046(3) Uani 1 1 d . . .
H15A H 0.5005 0.3904 0.7200 0.055 Uiso 1 1 calc R . .
C16 C 0.5700(11) 0.5776(9) 0.6090(9) 0.038(2) Uani 1 1 d . . .
H16A H 0.4915 0.6169 0.6576 0.046 Uiso 1 1 calc R . .
C17 C 0.7884(10) 0.5949(8) 0.4358(9) 0.0311(19) Uani 1 1 d . . .
C18 C 0.8992(10) 0.6757(8) 0.3243(8) 0.0301(19) Uani 1 1 d . . .
O1 O 0.1098(6) 0.9288(6) 0.3826(6) 0.0397(15) Uani 1 1 d . . .
H1A H 0.0220 0.9488 0.4240 0.060 Uiso 1 1 calc R . .
O2 O 0.4226(6) 0.8970(5) 0.3772(6) 0.0313(13) Uani 1 1 d . . .
O3 O 0.1941(6) 1.0383(5) 0.5112(5) 0.0297(13) Uani 1 1 d . . .
O4 O 0.6414(8) 1.3131(6) 0.1625(6) 0.0474(18) Uani 1 1 d . . .
O5 O 0.6709(7) 1.0882(6) 0.1899(6) 0.0378(15) Uani 1 1 d . . .
O6 O 0.5006(7) 1.1439(6) 0.3615(5) 0.0377(15) Uani 1 1 d . . .
O1W O 0.5396(19) 0.8716(15) 0.1258(14) 0.201(7) Uani 1 1 d . . .
H1WA H 0.5098 0.8754 0.1996 0.301 Uiso 1 1 d R . .
H1WB H 0.5916 0.9362 0.0692 0.301 Uiso 1 1 d R . .

loop_
_atom_site_aniso_label
_atom_site_aniso_U_11
_atom_site_aniso_U_22
_atom_site_aniso_U_33
_atom_site_aniso_U_23
_atom_site_aniso_U_13
_atom_site_aniso_U_12
Cd1 0.0182(4) 0.0343(4) 0.0350(4) -0.0190(3) 0.0017(3) -0.0057(3)
As1 0.0159(5) 0.0327(5) 0.0356(5) -0.0182(4) 0.0011(3) -0.0057(4)
S1 0.0229(11) 0.0356(12) 0.0332(12) -0.0153(10) 0.0058(9) -0.0089(9)
N1 0.029(4) 0.038(4) 0.030(4) -0.018(3) 0.001(3) -0.009(3)
N2 0.023(4) 0.036(4) 0.042(4) -0.023(4) 0.002(3) -0.007(3)
C1 0.025(5) 0.031(5) 0.044(5) -0.023(4) -0.008(4) 0.001(3)
C2 0.027(5) 0.036(5) 0.033(5) -0.018(4) -0.006(4) 0.003(4)
C3 0.043(6) 0.039(5) 0.042(6) -0.015(5) -0.008(4) 0.002(4)
C4 0.068(8) 0.042(6) 0.048(6) -0.013(5) -0.028(6) 0.002(5)
C5 0.055(7) 0.055(7) 0.071(8) -0.032(6) -0.027(6) 0.005(5)
C6 0.039(6) 0.050(6) 0.066(7) -0.028(6) -0.021(5) -0.006(5)
C7 0.035(6) 0.050(6) 0.038(5) -0.020(5) 0.001(4) -0.008(4)
C8 0.031(5) 0.060(7) 0.036(5) -0.020(5) 0.001(4) -0.008(5)
C9 0.027(5) 0.067(7) 0.036(5) -0.029(5) -0.001(4) 0.002(4)
C10 0.029(5) 0.045(6) 0.029(5) -0.019(4) -0.006(4) 0.003(4)
C11 0.041(6) 0.051(6) 0.048(6) -0.034(5) -0.013(5) 0.020(5)
C12 0.060(7) 0.044(6) 0.050(7) -0.029(5) -0.014(5) 0.006(5)
C13 0.031(5) 0.041(5) 0.044(6) -0.019(5) -0.009(4) -0.003(4)
C14 0.064(7) 0.030(5) 0.050(6) -0.016(5) -0.010(5) -0.013(5)
C15 0.053(7) 0.040(6) 0.040(6) -0.014(5) 0.004(5) -0.020(5)
C16 0.033(5) 0.041(5) 0.041(5) -0.021(5) 0.002(4) -0.007(4)
C17 0.027(5) 0.035(5) 0.036(5) -0.023(4) -0.003(4) -0.001(4)
C18 0.022(4) 0.039(5) 0.031(5) -0.020(4) -0.004(3) 0.000(3)
O1 0.014(3) 0.058(4) 0.055(4) -0.035(3) 0.006(3) -0.013(3)
O2 0.019(3) 0.030(3) 0.038(3) -0.012(3) -0.002(2) -0.003(2)
O3 0.017(3) 0.042(3) 0.038(3) -0.023(3) 0.000(2) -0.011(2)
O4 0.040(4) 0.041(4) 0.050(4) -0.008(3) -0.003(3) -0.019(3)
O5 0.022(3) 0.043(4) 0.044(4) -0.022(3) 0.002(3) -0.001(3)
O6 0.028(3) 0.057(4) 0.027(3) -0.018(3) -0.003(2) -0.007(3)
O1W 0.248(19) 0.233(18) 0.168(15) -0.134(14) 0.015(13) -0.078(15)

loop_
_atom_type_symbol
_atom_type_description
_atom_type_scat_dispersion_real
_atom_type_scat_dispersion_imag
_atom_type_scat_source
C C 0.0033 0.0016 'International Tables Vol C Tables 4.2.6.8 and 6.1.1.4'
H H 0.0000 0.0000 'International Tables Vol C Tables 4.2.6.8 and 6.1.1.4'
N N 0.0061 0.0033 'International Tables Vol C Tables 4.2.6.8 and 6.1.1.4'
O O 0.0106 0.0060 'International Tables Vol C Tables 4.2.6.8 and 6.1.1.4'
S S 0.1246 0.1234 'International Tables Vol C Tables 4.2.6.8 and 6.1.1.4'
As As 0.0499 2.0058 'International Tables Vol C Tables 4.2.6.8 and 6.1.1.4'
Cd Cd -0.8075 1.2024 'International Tables Vol C Tables 4.2.6.8 and 6.1.1.4'

loop_
_geom_angle_atom_site_label_1
_geom_angle_atom_site_label_2
_geom_angle_atom_site_label_3
_geom_angle
_geom_angle_site_symmetry_1
_geom_angle_site_symmetry_3
_geom_angle_publ_flag
O2 Cd1 O3 146.5(2) . 2_676 ?
O2 Cd1 N1 114.1(2) . . ?
O3 Cd1 N1 96.2(2) 2_676 . ?
O2 Cd1 N2 85.7(2) . . ?
O3 Cd1 N2 118.9(2) 2_676 . ?
N1 Cd1 N2 71.2(2) . . ?
O2 Cd1 O6 83.7(2) . 2_676 ?
O3 Cd1 O6 76.52(19) 2_676 2_676 ?
N1 Cd1 O6 149.0(2) . 2_676 ?
N2 Cd1 O6 85.8(2) . 2_676 ?
O2 Cd1 O5 79.31(19) . . ?
O3 Cd1 O5 93.4(2) 2_676 . ?
N1 Cd1 O5 79.2(2) . . ?
N2 Cd1 O5 137.6(2) . . ?
O6 Cd1 O5 130.8(2) 2_676 . ?
O2 As1 O3 118.4(3) . . ?
O2 As1 O1 101.7(3) . . ?
O3 As1 O1 107.2(3) . . ?
O2 As1 C1 112.7(3) . . ?
O3 As1 C1 111.8(3) . . ?
O1 As1 C1 103.1(3) . . ?
O4 S1 O5 113.8(4) . . ?
O4 S1 O6 113.8(4) . . ?
O5 S1 O6 110.4(4) . . ?
O4 S1 C2 106.6(4) . . ?
O5 S1 C2 108.0(4) . . ?
O6 S1 C2 103.5(4) . . ?
C7 N1 C18 118.5(7) . . ?
C7 N1 Cd1 125.6(6) . . ?
C18 N1 Cd1 115.9(5) . . ?
C16 N2 C17 119.0(7) . . ?
C16 N2 Cd1 125.5(6) . . ?
C17 N2 Cd1 115.4(5) . . ?
C6 C1 C2 118.5(8) . . ?
C6 C1 As1 116.9(7) . . ?
C2 C1 As1 124.5(6) . . ?
C3 C2 C1 121.1(8) . . ?
C3 C2 S1 118.7(7) . . ?
C1 C2 S1 120.0(7) . . ?
C2 C3 C4 118.6(9) . . ?
C2 C3 H3A 120.7 . . ?
C4 C3 H3A 120.7 . . ?
C5 C4 C3 123.1(10) . . ?
C5 C4 H4A 118.4 . . ?
C3 C4 H4A 118.4 . . ?
C4 C5 C6 117.5(10) . . ?
C4 C5 H5A 121.3 . . ?
C6 C5 H5A 121.3 . . ?
C1 C6 C5 121.1(9) . . ?
C1 C6 H6A 119.4 . . ?
C5 C6 H6A 119.4 . . ?
N1 C7 C8 123.3(9) . . ?
N1 C7 H7A 118.4 . . ?
C8 C7 H7A 118.4 . . ?
C9 C8 C7 118.5(8) . . ?
C9 C8 H8A 120.7 . . ?
C7 C8 H8A 120.7 . . ?
C8 C9 C10 120.5(8) . . ?
C8 C9 H9A 119.8 . . ?
C10 C9 H9A 119.8 . . ?
C18 C10 C11 120.6(8) . . ?
C18 C10 C9 116.7(8) . . ?
C11 C10 C9 122.6(8) . . ?
C12 C11 C10 120.6(8) . . ?
C12 C11 H11A 119.7 . . ?
C10 C11 H11A 119.7 . . ?
C11 C12 C13 120.5(9) . . ?
C11 C12 H12A 119.7 . . ?
C13 C12 H12A 119.7 . . ?
C17 C13 C12 120.3(8) . . ?
C17 C13 C14 116.7(8) . . ?
C12 C13 C14 123.0(9) . . ?
C15 C14 C13 120.8(8) . . ?
C15 C14 H14A 119.6 . . ?
C13 C14 H14A 119.6 . . ?
C14 C15 C16 118.7(8) . . ?
C14 C15 H15A 120.6 . . ?
C16 C15 H15A 120.6 . . ?
N2 C16 C15 122.3(8) . . ?
N2 C16 H16A 118.8 . . ?
C15 C16 H16A 118.8 . . ?
N2 C17 C13 122.4(7) . . ?
N2 C17 C18 118.7(7) . . ?
C13 C17 C18 118.9(7) . . ?
N1 C18 C10 122.5(7) . . ?
N1 C18 C17 118.5(7) . . ?
C10 C18 C17 119.0(8) . . ?
As1 O1 H1A 109.5 . . ?
As1 O2 Cd1 128.7(3) . . ?
As1 O3 Cd1 125.9(3) . 2_676 ?
S1 O5 Cd1 103.7(3) . . ?
S1 O6 Cd1 164.6(4) . 2_676 ?
H1WA O1W H1WB 109.5 . . ?

loop_
_geom_bond_atom_site_label_1
_geom_bond_atom_site_label_2
_geom_bond_distance
_geom_bond_site_symmetry_2
_geom_bond_publ_flag
Cd1 O2 2.192(6) . ?
Cd1 O3 2.233(5) 2_676 ?
Cd1 N1 2.335(7) . ?
Cd1 N2 2.349(7) . ?
Cd1 O6 2.462(6) 2_676 ?
Cd1 O5 2.574(6) . ?
As1 O2 1.653(6) . ?
As1 O3 1.665(6) . ?
As1 O1 1.719(5) . ?
As1 C1 1.927(9) . ?
S1 O4 1.441(6) . ?
S1 O5 1.451(6) . ?
S1 O6 1.463(6) . ?
S1 C2 1.802(9) . ?
N1 C7 1.343(10) . ?
N1 C18 1.355(10) . ?
N2 C16 1.329(10) . ?
N2 C17 1.351(10) . ?
C1 C6 1.383(12) . ?
C1 C2 1.410(11) . ?
C2 C3 1.366(12) . ?
C3 C4 1.383(13) . ?
C3 H3A 0.9300 . ?
C4 C5 1.370(14) . ?
C4 H4A 0.9300 . ?
C5 C6 1.410(14) . ?
C5 H5A 0.9300 . ?
C6 H6A 0.9300 . ?
C7 C8 1.387(13) . ?
C7 H7A 0.9300 . ?
C8 C9 1.368(14) . ?
C8 H8A 0.9300 . ?
C9 C10 1.423(12) . ?
C9 H9A 0.9300 . ?
C10 C18 1.406(11) . ?
C10 C11 1.410(13) . ?
C11 C12 1.362(13) . ?
C11 H11A 0.9300 . ?
C12 C13 1.415(13) . ?
C12 H12A 0.9300 . ?
C13 C17 1.414(11) . ?
C13 C14 1.421(12) . ?
C14 C15 1.339(13) . ?
C14 H14A 0.9300 . ?
C15 C16 1.424(12) . ?
C15 H15A 0.9300 . ?
C16 H16A 0.9300 . ?
C17 C18 1.434(10) . ?
O1 H1A 0.8200 . ?
O3 Cd1 2.233(5) 2_676 ?
O6 Cd1 2.462(6) 2_676 ?
O1W H1WA 0.8501 . ?
O1W H1WB 0.8499 . ?

loop_
_geom_hbond_atom_site_label_D
_geom_hbond_atom_site_label_H
_geom_hbond_atom_site_label_A
_geom_hbond_distance_DH
_geom_hbond_distance_HA
_geom_hbond_distance_DA
_geom_hbond_angle_DHA
_geom_hbond_site_symmetry_A
O1 H1A O3 0.82 1.80 2.579(8) 158.6 2_576
O1W H1WA O2 0.85 2.12 2.969(15) 175.8 .
